data_7702981
loop_
_publ_author_name
'Rios Yepes, Yersica'
'Mart\'inez, Javier'
'Rangel S\'anchez, Hiram'
'Quintero, Celso'
'Ortega-Alfaro, M Carmen'
'L\'opez-Cort\'es, Jos\'e G'
'Daniliuc, Constantin G.'
'Anti\~nolo, Antonio'
'Ramos, Alberto'
'Rojas, Ren\'e S'

_publ_section_title
;
 Aluminum complexes with new non-symmetric ferrocenyl amidine ligands and
 their application in CO<sub>2</sub> transformation into cyclic
 carbonates.
;
_journal_issue 4
_journal_name_full 'Dalton transactions (Cambridge, England : 2003)'
_journal_page_first 1124
_journal_page_last 1134
_journal_paper_doi 10.1039/c9dt03808f
_journal_volume 49
_journal_year 2020
_chemical_formula_sum 'C26 H35 Al Fe N2'
_chemical_formula_weight 458.39
_space_group_crystal_system orthorhombic
_space_group_IT_number 61
_space_group_name_Hall '-P 2ac 2ab'
_space_group_name_H-M_alt 'P b c a'
_atom_sites_solution_hydrogens geom
_audit_creation_method 'APEX3 v2016.1-0'
_audit_update_record
;
2019-06-15 deposited with the CCDC.	2019-12-17 downloaded from the CCDC.
;
_cell_angle_alpha 90
_cell_angle_beta 90
_cell_angle_gamma 90
_cell_formula_units_Z 8
_cell_length_a 14.8404(2)
_cell_length_b 10.69280(10)
_cell_length_c 31.4241(5)
_cell_measurement_reflns_used 6660
_cell_measurement_temperature 173.(2)
_cell_measurement_theta_max 28.28
_cell_measurement_theta_min 4.08
_cell_volume 4986.55(11)
_computing_cell_refinement 'Collect (Nonius B.V., 1998)'
_computing_data_collection
;

Collect (Nonius B.V., 1998)
;
_computing_data_reduction 'Denzo-SMN (Otwinowski & Minor, 1997)'
_computing_molecular_graphics 'XP (Sheldrick, 2014)'
_computing_publication_material 'SHELXL-2014/7 (Sheldrick, 2014)'
_computing_structure_refinement 'SHELXL-2014/7 (Sheldrick, 2014)'
_computing_structure_solution 'SHELXL-2014/7 (Sheldrick, 2014)'
_diffrn_ambient_temperature 173.(2)
_diffrn_measured_fraction_theta_full 0.995
_diffrn_measured_fraction_theta_max 0.995
_diffrn_measurement_device_type 'rotating anode Nonius FR591'
_diffrn_measurement_method 'omega and phi scans'
_diffrn_radiation_monochromator 'Montel mirror'
_diffrn_radiation_type 'Mo K\a'
_diffrn_radiation_wavelength 0.71073
_diffrn_reflns_av_R_equivalents 0.0900
_diffrn_reflns_av_unetI/netI 0.0342
_diffrn_reflns_limit_h_max 17
_diffrn_reflns_limit_h_min -17
_diffrn_reflns_limit_k_max 12
_diffrn_reflns_limit_k_min -12
_diffrn_reflns_limit_l_max 37
_diffrn_reflns_limit_l_min -37
_diffrn_reflns_number 38697
_diffrn_reflns_theta_full 25.00
_diffrn_reflns_theta_max 25.00
_diffrn_reflns_theta_min 4.10
_diffrn_source 'Mo rotating anode'
_diffrn_source_type 'Mo rotating anode'
_exptl_absorpt_coefficient_mu 0.654
_exptl_absorpt_correction_T_max 0.99
_exptl_absorpt_correction_T_min 0.88
_exptl_absorpt_correction_type multi-scan
_exptl_absorpt_process_details 'Denzo (Otwinowski, Borek, Majewski & Minor, 2003)'
_exptl_crystal_colour orange
_exptl_crystal_density_diffrn 1.221
_exptl_crystal_density_method 'not measured'
_exptl_crystal_description plate
_exptl_crystal_F_000 1952
_exptl_crystal_size_max 0.200
_exptl_crystal_size_mid 0.100
_exptl_crystal_size_min 0.020
_refine_diff_density_max 0.246
_refine_diff_density_min -0.261
_refine_ls_extinction_method none
_refine_ls_goodness_of_fit_ref 1.067
_refine_ls_hydrogen_treatment constr
_refine_ls_matrix_type full
_refine_ls_number_parameters 278
_refine_ls_number_reflns 4374
_refine_ls_number_restraints 0
_refine_ls_restrained_S_all 1.067
_refine_ls_R_factor_all 0.0510
_refine_ls_R_factor_gt 0.0397
_refine_ls_shift/su_max 0.001
_refine_ls_shift/su_mean 0.000
_refine_ls_structure_factor_coef Fsqd
_refine_ls_weighting_details 'w=1/[\s^2^(Fo^2^)+(0.0243P)^2^+5.5933P] where P=(Fo^2^+2Fc^2^)/3'
_refine_ls_weighting_scheme calc
_refine_ls_wR_factor_gt 0.0876
_refine_ls_wR_factor_ref 0.0943
_reflns_number_gt 3640
_reflns_number_total 4374
_reflns_threshold_expression 'I > 2\s(I)'
_cod_data_source_file c9dt03808f2.cif
_cod_data_source_block dan9057
_cod_depositor_comments 'Adding full bibliography for 7702981--7702983.cif.'
_cod_database_code 7702981

loop_
_space_group_symop_operation_xyz
'x, y, z'
'-x+1/2, -y, z+1/2'
'x+1/2, -y+1/2, -z'
'-x, y+1/2, -z+1/2'
'-x, -y, -z'
'x-1/2, y, -z-1/2'
'-x-1/2, y-1/2, z'
'x, -y-1/2, z-1/2'

loop_
_atom_site_type_symbol
_atom_site_label
_atom_site_fract_x
_atom_site_fract_y
_atom_site_fract_z
_atom_site_U_iso_or_equiv
_atom_site_adp_type
_atom_site_calc_flag
_atom_site_refinement_flags_adp
_atom_site_refinement_flags_posn
_atom_site_occupancy
Fe Fe1 0.61564(2) 0.43207(3) 0.24434(2) 0.02882(12) Uani d . . 1
Al Al1 0.41864(5) 0.52024(7) 0.13294(2) 0.03268(19) Uani d . . 1
N N1 0.51683(13) 0.61649(19) 0.10861(6) 0.0296(5) Uani d . . 1
C C1 0.55425(15) 0.6310(2) 0.14681(7) 0.0275(5) Uani d . . 1
N N2 0.50230(13) 0.57667(18) 0.17615(6) 0.0273(4) Uani d . . 1
C C2 0.64119(17) 0.6962(3) 0.15446(8) 0.0360(6) Uani d . . 1
H H2A 0.6693 0.7168 0.1271 0.054 Uiso calc U R 1
H H2B 0.6814 0.6416 0.1708 0.054 Uiso calc U R 1
H H2C 0.6302 0.7733 0.1705 0.054 Uiso calc U R 1
C C3 0.30198(18) 0.6053(3) 0.13239(10) 0.0525(8) Uani d . . 1
H H3A 0.3102 0.6932 0.1403 0.079 Uiso calc U R 1
H H3B 0.2614 0.565 0.1528 0.079 Uiso calc U R 1
H H3C 0.2758 0.6003 0.1038 0.079 Uiso calc U R 1
C C4 0.4240(2) 0.3402(3) 0.12348(10) 0.0562(8) Uani d . . 1
H H4A 0.4792 0.3066 0.1363 0.084 Uiso calc U R 1
H H4B 0.4241 0.3232 0.0928 0.084 Uiso calc U R 1
H H4C 0.3714 0.3003 0.1366 0.084 Uiso calc U R 1
C C11 0.55341(16) 0.6694(2) 0.07048(7) 0.0298(5) Uani d . . 1
C C12 0.61087(17) 0.5972(3) 0.04531(8) 0.0352(6) Uani d . . 1
C C13 0.64347(18) 0.6492(3) 0.00765(8) 0.0427(7) Uani d . . 1
H H13 0.6826 0.6014 -0.0099 0.051 Uiso calc U R 1
C C14 0.62002(19) 0.7685(3) -0.00458(8) 0.0428(7) Uani d . . 1
H H14 0.6432 0.8026 -0.0303 0.051 Uiso calc U R 1
C C15 0.56298(19) 0.8382(3) 0.02049(8) 0.0410(7) Uani d . . 1
H H15 0.5467 0.9202 0.0117 0.049 Uiso calc U R 1
C C16 0.52855(18) 0.7907(2) 0.05853(7) 0.0344(6) Uani d . . 1
C C17 0.6397(2) 0.4660(3) 0.05812(9) 0.0488(7) Uani d . . 1
H H17 0.6026 0.4405 0.0832 0.059 Uiso calc U R 1
C C18 0.7382(2) 0.4647(4) 0.07159(11) 0.0682(10) Uani d . . 1
H H18A 0.776 0.4901 0.0475 0.102 Uiso calc U R 1
H H18B 0.755 0.3801 0.0806 0.102 Uiso calc U R 1
H H18C 0.747 0.523 0.0953 0.102 Uiso calc U R 1
C C19 0.6231(3) 0.3717(3) 0.02284(13) 0.0712(10) Uani d . . 1
H H19A 0.5598 0.3756 0.014 0.107 Uiso calc U R 1
H H19B 0.6369 0.2874 0.0332 0.107 Uiso calc U R 1
H H19C 0.6619 0.3911 -0.0015 0.107 Uiso calc U R 1
C C20 0.4641(2) 0.8704(3) 0.08483(8) 0.0446(7) Uani d . . 1
H H20 0.4542 0.8266 0.1125 0.054 Uiso calc U R 1
C C21 0.5025(3) 0.9989(3) 0.09471(10) 0.0620(9) Uani d . . 1
H H21A 0.5587 0.9897 0.1108 0.093 Uiso calc U R 1
H H21B 0.459 1.0465 0.1117 0.093 Uiso calc U R 1
H H21C 0.5146 1.0434 0.068 0.093 Uiso calc U R 1
C C22 0.3726(2) 0.8813(3) 0.06268(11) 0.0605(9) Uani d . . 1
H H22A 0.3804 0.9216 0.0349 0.091 Uiso calc U R 1
H H22B 0.3318 0.9316 0.0803 0.091 Uiso calc U R 1
H H22C 0.3469 0.7977 0.0587 0.091 Uiso calc U R 1
C C31 0.52358(15) 0.5557(2) 0.21922(7) 0.0272(5) Uani d . . 1
C C32 0.58427(18) 0.6183(2) 0.24733(8) 0.0326(5) Uani d . . 1
H H32 0.623 0.6857 0.2401 0.039 Uiso calc U R 1
C C33 0.57628(18) 0.5616(3) 0.28816(8) 0.0371(6) Uani d . . 1
H H33 0.6087 0.5849 0.313 0.045 Uiso calc U R 1
C C34 0.51177(18) 0.4644(3) 0.28539(8) 0.0403(7) Uani d . . 1
H H34 0.4933 0.4114 0.308 0.048 Uiso calc U R 1
C C35 0.47955(16) 0.4599(2) 0.24304(8) 0.0336(6) Uani d . . 1
H H35 0.4361 0.4028 0.2323 0.04 Uiso calc U R 1
C C36 0.74567(18) 0.4172(3) 0.22429(9) 0.0422(7) Uani d . . 1
H H36 0.7855 0.4849 0.2189 0.051 Uiso calc U R 1
C C37 0.73441(18) 0.3540(3) 0.26369(9) 0.0449(7) Uani d . . 1
H H37 0.7656 0.3718 0.2894 0.054 Uiso calc U R 1
C C38 0.66864(19) 0.2597(3) 0.25798(10) 0.0461(7) Uani d . . 1
H H38 0.648 0.2031 0.2792 0.055 Uiso calc U R 1
C C39 0.63907(19) 0.2642(3) 0.21534(10) 0.0451(7) Uani d . . 1
H H39 0.5949 0.2115 0.2028 0.054 Uiso calc U R 1
C C40 0.68666(18) 0.3609(3) 0.19461(9) 0.0412(7) Uani d . . 1
H H40 0.6802 0.3842 0.1656 0.049 Uiso calc U R 1

loop_
_atom_site_aniso_label
_atom_site_aniso_U_11
_atom_site_aniso_U_22
_atom_site_aniso_U_33
_atom_site_aniso_U_12
_atom_site_aniso_U_13
_atom_site_aniso_U_23
Fe1 0.02452(19) 0.0305(2) 0.03141(19) 0.00160(15) 0.00010(14) 0.00211(15)
Al1 0.0315(4) 0.0360(4) 0.0306(4) -0.0061(3) -0.0023(3) 0.0002(3)
N1 0.0313(11) 0.0306(11) 0.0268(10) 0.0001(9) 0.0008(8) 0.0024(9)
C1 0.0276(12) 0.0244(12) 0.0306(12) 0.0027(10) 0.0013(10) -0.0006(10)
N2 0.0255(10) 0.0287(11) 0.0277(10) -0.0004(9) 0.0003(8) 0.0015(8)
C2 0.0341(14) 0.0411(15) 0.0330(13) -0.0089(12) 0.0014(11) 0.0028(11)
C3 0.0334(15) 0.070(2) 0.0539(18) -0.0054(15) -0.0047(13) 0.0085(16)
C4 0.075(2) 0.0422(17) 0.0510(18) -0.0167(17) 0.0024(16) -0.0045(14)
C11 0.0282(12) 0.0357(14) 0.0255(11) -0.0039(11) -0.0006(10) 0.0000(11)
C12 0.0328(13) 0.0387(15) 0.0342(13) 0.0007(12) 0.0005(11) 0.0010(11)
C13 0.0393(15) 0.0536(18) 0.0353(14) 0.0017(14) 0.0076(12) -0.0020(13)
C14 0.0462(16) 0.0547(19) 0.0275(13) -0.0069(14) 0.0040(12) 0.0044(13)
C15 0.0527(17) 0.0382(15) 0.0322(13) -0.0005(13) 0.0001(12) 0.0062(12)
C16 0.0425(15) 0.0342(14) 0.0264(12) 0.0026(12) 0.0006(11) 0.0020(11)
C17 0.0498(18) 0.0477(17) 0.0487(17) 0.0151(15) 0.0135(14) 0.0040(14)
C18 0.064(2) 0.077(3) 0.063(2) 0.029(2) -0.0136(18) -0.0031(19)
C19 0.071(2) 0.048(2) 0.095(3) 0.0098(18) -0.011(2) -0.008(2)
C20 0.0641(19) 0.0353(15) 0.0345(14) 0.0088(15) 0.0114(13) 0.0054(12)
C21 0.098(3) 0.0412(17) 0.0465(17) 0.0036(18) 0.0119(18) -0.0044(15)
C22 0.060(2) 0.057(2) 0.065(2) 0.0182(17) 0.0128(17) 0.0024(17)
C31 0.0233(12) 0.0307(13) 0.0275(12) 0.0052(10) 0.0014(9) -0.0013(10)
C32 0.0368(13) 0.0313(13) 0.0298(12) 0.0064(12) 0.0001(11) -0.0042(11)
C33 0.0350(14) 0.0498(16) 0.0266(12) 0.0063(13) -0.0007(11) -0.0057(12)
C34 0.0347(14) 0.0576(18) 0.0286(13) 0.0069(14) 0.0036(11) 0.0092(12)
C35 0.0227(12) 0.0416(15) 0.0364(14) 0.0017(11) 0.0027(10) 0.0050(12)
C36 0.0252(13) 0.0375(15) 0.0638(17) 0.0028(12) 0.0093(13) 0.0012(14)
C37 0.0302(14) 0.0486(17) 0.0559(17) 0.0102(13) -0.0086(12) 0.0029(14)
C38 0.0408(15) 0.0356(15) 0.0620(19) 0.0088(13) 0.0027(14) 0.0152(14)
C39 0.0387(15) 0.0344(15) 0.0622(19) 0.0042(13) -0.0020(14) -0.0088(14)
C40 0.0394(15) 0.0398(16) 0.0445(15) 0.0138(13) 0.0078(12) -0.0018(13)

loop_
_atom_type_symbol
_atom_type_description
_atom_type_scat_dispersion_real
_atom_type_scat_dispersion_imag
_atom_type_scat_source
C C 0.0033 0.0016 'International Tables Vol C Tables 4.2.6.8 and 6.1.1.4'
H H 0.0000 0.0000 'International Tables Vol C Tables 4.2.6.8 and 6.1.1.4'
Al Al 0.0645 0.0514 'International Tables Vol C Tables 4.2.6.8 and 6.1.1.4'
Fe Fe 0.3463 0.8444 'International Tables Vol C Tables 4.2.6.8 and 6.1.1.4'
N N 0.0061 0.0033 'International Tables Vol C Tables 4.2.6.8 and 6.1.1.4'

loop_
_geom_angle_atom_site_label_1
_geom_angle_atom_site_label_2
_geom_angle_atom_site_label_3
_geom_angle
C40 Fe1 C36 40.66(11)
C40 Fe1 C33 157.26(11)
C36 Fe1 C33 122.26(11)
C40 Fe1 C34 160.31(12)
C36 Fe1 C34 157.71(11)
C33 Fe1 C34 40.63(11)
C40 Fe1 C35 123.50(11)
C36 Fe1 C35 160.49(11)
C33 Fe1 C35 68.36(10)
C34 Fe1 C35 40.57(10)
C40 Fe1 C39 40.52(11)
C36 Fe1 C39 68.40(11)
C33 Fe1 C39 161.28(12)
C34 Fe1 C39 124.03(12)
C35 Fe1 C39 106.70(11)
C40 Fe1 C37 68.19(11)
C36 Fe1 C37 40.76(11)
C33 Fe1 C37 108.90(11)
C34 Fe1 C37 122.21(11)
C35 Fe1 C37 156.76(11)
C39 Fe1 C37 68.08(12)
C40 Fe1 C32 121.15(11)
C36 Fe1 C32 107.80(11)
C33 Fe1 C32 40.80(10)
C34 Fe1 C32 68.56(11)
C35 Fe1 C32 68.56(11)
C39 Fe1 C32 156.04(11)
C37 Fe1 C32 125.46(11)
C40 Fe1 C38 67.98(12)
C36 Fe1 C38 68.33(11)
C33 Fe1 C38 125.44(11)
C34 Fe1 C38 108.07(12)
C35 Fe1 C38 120.98(11)
C39 Fe1 C38 40.34(12)
C37 Fe1 C38 40.44(11)
C32 Fe1 C38 162.28(11)
C40 Fe1 C31 106.84(10)
C36 Fe1 C31 124.08(10)
C33 Fe1 C31 68.44(9)
C34 Fe1 C31 68.42(10)
C35 Fe1 C31 40.75(9)
C39 Fe1 C31 120.41(11)
C37 Fe1 C31 161.66(11)
C32 Fe1 C31 40.70(10)
C38 Fe1 C31 155.87(11)
N2 Al1 N1 68.26(8)
N2 Al1 C4 112.86(12)
N1 Al1 C4 115.66(13)
N2 Al1 C3 115.40(12)
N1 Al1 C3 114.49(12)
C4 Al1 C3 119.59(15)
N2 Al1 C1 34.19(8)
N1 Al1 C1 34.09(8)
C4 Al1 C1 119.07(13)
C3 Al1 C1 121.32(12)
C1 N1 C11 123.4(2)
C1 N1 Al1 91.13(14)
C11 N1 Al1 145.46(16)
N1 C1 N2 109.3(2)
N1 C1 C2 124.2(2)
N2 C1 C2 126.4(2)
N1 C1 Al1 54.78(12)
N2 C1 Al1 54.58(12)
C2 C1 Al1 177.59(18)
C1 N2 C31 127.1(2)
C1 N2 Al1 91.23(14)
C31 N2 Al1 140.23(16)
C1 C2 H2A 109.5
C1 C2 H2B 109.5
H2A C2 H2B 109.5
C1 C2 H2C 109.5
H2A C2 H2C 109.5
H2B C2 H2C 109.5
Al1 C3 H3A 109.5
Al1 C3 H3B 109.5
H3A C3 H3B 109.5
Al1 C3 H3C 109.5
H3A C3 H3C 109.5
H3B C3 H3C 109.5
Al1 C4 H4A 109.5
Al1 C4 H4B 109.5
H4A C4 H4B 109.5
Al1 C4 H4C 109.5
H4A C4 H4C 109.5
H4B C4 H4C 109.5
C12 C11 C16 121.4(2)
C12 C11 N1 119.2(2)
C16 C11 N1 119.4(2)
C13 C12 C11 118.2(2)
C13 C12 C17 119.7(2)
C11 C12 C17 122.1(2)
C14 C13 C12 121.2(3)
C14 C13 H13 119.4
C12 C13 H13 119.4
C15 C14 C13 119.9(2)
C15 C14 H14 120.1
C13 C14 H14 120.1
C14 C15 C16 121.2(3)
C14 C15 H15 119.4
C16 C15 H15 119.4
C15 C16 C11 118.1(2)
C15 C16 C20 119.3(2)
C11 C16 C20 122.6(2)
C19 C17 C12 111.9(3)
C19 C17 C18 110.6(3)
C12 C17 C18 110.6(3)
C19 C17 H17 107.8
C12 C17 H17 107.8
C18 C17 H17 107.8
C17 C18 H18A 109.5
C17 C18 H18B 109.5
H18A C18 H18B 109.5
C17 C18 H18C 109.5
H18A C18 H18C 109.5
H18B C18 H18C 109.5
C17 C19 H19A 109.5
C17 C19 H19B 109.5
H19A C19 H19B 109.5
C17 C19 H19C 109.5
H19A C19 H19C 109.5
H19B C19 H19C 109.5
C21 C20 C16 112.4(3)
C21 C20 C22 110.9(3)
C16 C20 C22 110.6(2)
C21 C20 H20 107.5
C16 C20 H20 107.5
C22 C20 H20 107.5
C20 C21 H21A 109.5
C20 C21 H21B 109.5
H21A C21 H21B 109.5
C20 C21 H21C 109.5
H21A C21 H21C 109.5
H21B C21 H21C 109.5
C20 C22 H22A 109.5
C20 C22 H22B 109.5
H22A C22 H22B 109.5
C20 C22 H22C 109.5
H22A C22 H22C 109.5
H22B C22 H22C 109.5
N2 C31 C35 121.0(2)
N2 C31 C32 131.4(2)
C35 C31 C32 107.5(2)
N2 C31 Fe1 128.30(16)
C35 C31 Fe1 68.99(13)
C32 C31 Fe1 69.21(13)
C33 C32 C31 107.8(2)
C33 C32 Fe1 69.26(15)
C31 C32 Fe1 70.08(14)
C33 C32 H32 126.1
C31 C32 H32 126.1
Fe1 C32 H32 126.1
C34 C33 C32 108.3(2)
C34 C33 Fe1 69.73(15)
C32 C33 Fe1 69.94(14)
C34 C33 H33 125.9
C32 C33 H33 125.9
Fe1 C33 H33 126.0
C35 C34 C33 108.1(2)
C35 C34 Fe1 69.81(14)
C33 C34 Fe1 69.63(15)
C35 C34 H34 125.9
C33 C34 H34 125.9
Fe1 C34 H34 126.2
C34 C35 C31 108.3(2)
C34 C35 Fe1 69.62(14)
C31 C35 Fe1 70.26(13)
C34 C35 H35 125.8
C31 C35 H35 125.8
Fe1 C35 H35 125.8
C40 C36 C37 107.4(2)
C40 C36 Fe1 69.54(15)
C37 C36 Fe1 69.88(15)
C40 C36 H36 126.3
C37 C36 H36 126.3
Fe1 C36 H36 125.9
C38 C37 C36 108.0(3)
C38 C37 Fe1 70.02(15)
C36 C37 Fe1 69.36(15)
C38 C37 H37 126.0
C36 C37 H37 126.0
Fe1 C37 H37 126.2
C39 C38 C37 108.1(3)
C39 C38 Fe1 69.57(16)
C37 C38 Fe1 69.54(16)
C39 C38 H38 126.0
C37 C38 H38 126.0
Fe1 C38 H38 126.5
C38 C39 C40 107.9(3)
C38 C39 Fe1 70.10(16)
C40 C39 Fe1 69.38(15)
C38 C39 H39 126.0
C40 C39 H39 126.0
Fe1 C39 H39 126.1
C39 C40 C36 108.5(3)
C39 C40 Fe1 70.10(15)
C36 C40 Fe1 69.79(15)
C39 C40 H40 125.8
C36 C40 H40 125.8
Fe1 C40 H40 125.9

loop_
_geom_bond_atom_site_label_1
_geom_bond_atom_site_label_2
_geom_bond_distance
Fe1 C40 2.033(3)
Fe1 C36 2.036(3)
Fe1 C33 2.038(3)
Fe1 C34 2.039(3)
Fe1 C35 2.042(2)
Fe1 C39 2.043(3)
Fe1 C37 2.043(3)
Fe1 C32 2.047(2)
Fe1 C38 2.049(3)
Fe1 C31 2.059(2)
Al1 N2 1.936(2)
Al1 N1 1.941(2)
Al1 C4 1.950(3)
Al1 C3 1.956(3)
Al1 C1 2.375(2)
N1 C1 1.332(3)
N1 C11 1.432(3)
C1 N2 1.335(3)
C1 C2 1.486(3)
N2 C31 1.408(3)
C2 H2A 0.98
C2 H2B 0.98
C2 H2C 0.98
C3 H3A 0.98
C3 H3B 0.98
C3 H3C 0.98
C4 H4A 0.98
C4 H4B 0.98
C4 H4C 0.98
C11 C12 1.396(3)
C11 C16 1.400(3)
C12 C13 1.394(4)
C12 C17 1.521(4)
C13 C14 1.377(4)
C13 H13 0.95
C14 C15 1.376(4)
C14 H14 0.95
C15 C16 1.396(3)
C15 H15 0.95
C16 C20 1.525(4)
C17 C19 1.519(5)
C17 C18 1.522(4)
C17 H17 1.0
C18 H18A 0.98
C18 H18B 0.98
C18 H18C 0.98
C19 H19A 0.98
C19 H19B 0.98
C19 H19C 0.98
C20 C21 1.519(4)
C20 C22 1.531(4)
C20 H20 1.0
C21 H21A 0.98
C21 H21B 0.98
C21 H21C 0.98
C22 H22A 0.98
C22 H22B 0.98
C22 H22C 0.98
C31 C35 1.428(3)
C31 C32 1.428(3)
C32 C33 1.424(3)
C32 H32 0.95
C33 C34 1.416(4)
C33 H33 0.95
C34 C35 1.415(3)
C34 H34 0.95
C35 H35 0.95
C36 C40 1.414(4)
C36 C37 1.421(4)
C36 H36 0.95
C37 C38 1.415(4)
C37 H37 0.95
C38 C39 1.411(4)
C38 H38 0.95
C39 C40 1.411(4)
C39 H39 0.95
C40 H40 0.95

loop_
_geom_torsion_atom_site_label_1
_geom_torsion_atom_site_label_2
_geom_torsion_atom_site_label_3
_geom_torsion_atom_site_label_4
_geom_torsion
C11 N1 C1 N2 176.8(2)
Al1 N1 C1 N2 -1.75(19)
C11 N1 C1 C2 -4.1(4)
Al1 N1 C1 C2 177.3(2)
C11 N1 C1 Al1 178.5(3)
N1 C1 N2 C31 170.4(2)
C2 C1 N2 C31 -8.6(4)
Al1 C1 N2 C31 168.7(3)
N1 C1 N2 Al1 1.75(19)
C2 C1 N2 Al1 -177.3(2)
C1 N1 C11 C12 94.1(3)
Al1 N1 C11 C12 -88.5(3)
C1 N1 C11 C16 -88.0(3)
Al1 N1 C11 C16 89.4(3)
C16 C11 C12 C13 0.1(4)
N1 C11 C12 C13 178.0(2)
C16 C11 C12 C17 179.1(2)
N1 C11 C12 C17 -3.0(4)
C11 C12 C13 C14 0.1(4)
C17 C12 C13 C14 -178.9(3)
C12 C13 C14 C15 -0.4(4)
C13 C14 C15 C16 0.5(4)
C14 C15 C16 C11 -0.3(4)
C14 C15 C16 C20 -178.8(3)
C12 C11 C16 C15 -0.1(4)
N1 C11 C16 C15 -178.0(2)
C12 C11 C16 C20 178.5(2)
N1 C11 C16 C20 0.6(4)
C13 C12 C17 C19 -53.1(4)
C11 C12 C17 C19 128.0(3)
C13 C12 C17 C18 70.8(3)
C11 C12 C17 C18 -108.1(3)
C15 C16 C20 C21 -53.6(3)
C11 C16 C20 C21 127.9(3)
C15 C16 C20 C22 71.1(3)
C11 C16 C20 C22 -107.5(3)
C1 N2 C31 C35 -156.8(2)
Al1 N2 C31 C35 5.4(4)
C1 N2 C31 C32 25.3(4)
Al1 N2 C31 C32 -172.6(2)
C1 N2 C31 Fe1 -70.1(3)
Al1 N2 C31 Fe1 92.0(3)
N2 C31 C32 C33 177.5(2)
C35 C31 C32 C33 -0.7(3)
Fe1 C31 C32 C33 -59.22(17)
N2 C31 C32 Fe1 -123.3(3)
C35 C31 C32 Fe1 58.55(16)
C31 C32 C33 C34 0.3(3)
Fe1 C32 C33 C34 -59.40(18)
C31 C32 C33 Fe1 59.74(16)
C32 C33 C34 C35 0.1(3)
Fe1 C33 C34 C35 -59.40(18)
C32 C33 C34 Fe1 59.53(17)
C33 C34 C35 C31 -0.5(3)
Fe1 C34 C35 C31 -59.84(17)
C33 C34 C35 Fe1 59.29(18)
N2 C31 C35 C34 -177.6(2)
C32 C31 C35 C34 0.8(3)
Fe1 C31 C35 C34 59.44(17)
N2 C31 C35 Fe1 122.9(2)
C32 C31 C35 Fe1 -58.69(16)
C40 C36 C37 C38 -0.1(3)
Fe1 C36 C37 C38 59.55(19)
C40 C36 C37 Fe1 -59.66(18)
C36 C37 C38 C39 -0.1(3)
Fe1 C37 C38 C39 59.08(19)
C36 C37 C38 Fe1 -59.14(19)
C37 C38 C39 C40 0.2(3)
Fe1 C38 C39 C40 59.27(18)
C37 C38 C39 Fe1 -59.06(19)
C38 C39 C40 C36 -0.3(3)
Fe1 C39 C40 C36 59.44(18)
C38 C39 C40 Fe1 -59.72(19)
C37 C36 C40 C39 0.2(3)
Fe1 C36 C40 C39 -59.64(18)
C37 C36 C40 Fe1 59.87(18)
